data_4023575
loop_
_publ_author_name
'Niculina Bogdan'
'Eric Condamine'
'Lo\"ic Toupet'
'Yvan Ramondenc'
'Elena Bogdan'
'Ion Grosu'

_publ_section_title
;
 New [4.4]Cyclophanes: Molecular Parallelograms, Triangles,
 Rhombuses, Pentagons, and Supramolecular Constructions
;
_journal_name_full 'Journal of Organic Chemistry'
_journal_page_first 5831
_journal_page_last 5838
_journal_paper_doi 10.1021/jo8006489
_journal_volume 73
_journal_year 2008
_chemical_formula_sum 'C84 H96 O24'
_chemical_formula_weight 1489.61
_chemical_name_systematic
;
 ?
;
_space_group_IT_number 2
_symmetry_cell_setting triclinic
_symmetry_space_group_name_Hall '-P 1'
_symmetry_space_group_name_H-M 'P -1'
_atom_sites_solution_hydrogens geom
_atom_sites_solution_primary direct
_atom_sites_solution_secondary difmap
_audit_creation_method SHELXL-97
_cell_angle_alpha 59.980(2)
_cell_angle_beta 90.024(2)
_cell_angle_gamma 90.006(2)
_cell_formula_units_Z 2
_cell_length_a 6.4201(6)
_cell_length_b 26.907(2)
_cell_length_c 26.903(2)
_cell_measurement_temperature 120(1)
_cell_volume 4023.9(6)
_computing_cell_refinement 'Bruker AXS, 2003'
_computing_data_collection 'Bruker AXS, 2003'
_computing_data_reduction 'Bruker AXS, 2003'
_computing_molecular_graphics 'PLATON_(Spek, 1998)'
_computing_publication_material 'SHELXL-97 (Sheldrick, 1997)'
_computing_structure_refinement 'SHELXL-97 (Sheldrick, 1997)'
_computing_structure_solution 'SIR-97_(Altomare & al., 1998)'
_diffrn_ambient_temperature 293(2)
_diffrn_detector_area_resol_mean 19.24
_diffrn_measured_fraction_theta_full 0.877
_diffrn_measured_fraction_theta_max 0.877
_diffrn_measurement_device_type X8-APEX
_diffrn_measurement_method 'Area detector scans (see text)'
_diffrn_radiation_monochromator graphite
_diffrn_radiation_source 'fine-focus sealed tube'
_diffrn_radiation_type MoK\a
_diffrn_radiation_wavelength 0.71073
_diffrn_reflns_av_R_equivalents 0.0810
_diffrn_reflns_av_sigmaI/netI 0.3011
_diffrn_reflns_limit_h_max 7
_diffrn_reflns_limit_h_min -8
_diffrn_reflns_limit_k_max 37
_diffrn_reflns_limit_k_min -27
_diffrn_reflns_limit_l_max 37
_diffrn_reflns_limit_l_min -20
_diffrn_reflns_number 30894
_diffrn_reflns_theta_full 29.77
_diffrn_reflns_theta_max 29.77
_diffrn_reflns_theta_min 2.31
_exptl_absorpt_coefficient_mu 0.090
_exptl_absorpt_correction_type none
_exptl_crystal_colour colourless
_exptl_crystal_density_diffrn 1.229
_exptl_crystal_density_method 'not measured'
_exptl_crystal_description block
_exptl_crystal_F_000 1584
_exptl_crystal_size_max 0.08
_exptl_crystal_size_mid 0.06
_exptl_crystal_size_min 0.05
_refine_diff_density_max 1.080
_refine_diff_density_min -0.405
_refine_diff_density_rms 0.088
_refine_ls_extinction_coef 0.0028(5)
_refine_ls_extinction_expression Fc^*^=kFc[1+0.001xFc^2^\l^3^/sin(2\q)]^-1/4^
_refine_ls_extinction_method SHELXL
_refine_ls_goodness_of_fit_ref 0.918
_refine_ls_hydrogen_treatment mixed
_refine_ls_matrix_type full
_refine_ls_number_parameters 974
_refine_ls_number_reflns 20097
_refine_ls_number_restraints 0
_refine_ls_restrained_S_all 0.918
_refine_ls_R_factor_all 0.2534
_refine_ls_R_factor_gt 0.0772
_refine_ls_shift/su_max 0.007
_refine_ls_shift/su_mean 0.001
_refine_ls_structure_factor_coef Fsqd
_refine_ls_weighting_details 'calc w=1/[\s^2^(Fo^2^)+(0.0923P)^2^+0.0000P] where P=(Fo^2^+2Fc^2^)/3'
_refine_ls_weighting_scheme calc
_refine_ls_wR_factor_gt 0.1758
_refine_ls_wR_factor_ref 0.2435
_reflns_number_gt 6569
_reflns_number_total 20097
_reflns_threshold_expression >2sigma(I)
_cod_data_source_file jo8006489-File004.cif
_cod_data_source_block nbm6f2
_cod_database_code 4023575

loop_
_symmetry_equiv_pos_as_xyz
'x, y, z'
'-x, -y, -z'

loop_
_atom_site_label
_atom_site_type_symbol
_atom_site_fract_x
_atom_site_fract_y
_atom_site_fract_z
_atom_site_U_iso_or_equiv
_atom_site_adp_type
_atom_site_occupancy
_atom_site_symmetry_multiplicity
_atom_site_calc_flag
_atom_site_refinement_flags
_atom_site_disorder_assembly
_atom_site_disorder_group
O2 O -0.0500(5) 0.86157(17) -0.51872(14) 0.0374(10) Uani 1 1 d . . .
O3 O 0.2774(5) 0.87294(14) -0.55287(12) 0.0244(8) Uani 1 1 d . . .
O12 O 0.2956(5) 0.60950(14) -0.62763(12) 0.0240(8) Uani 1 1 d . . .
O13 O 0.6047(5) 0.62870(15) -0.60014(13) 0.0320(9) Uani 1 1 d . . .
O18 O -0.0506(5) 0.48122(16) -0.34293(13) 0.0344(9) Uani 1 1 d . . .
O19 O 0.2769(5) 0.44707(14) -0.32021(11) 0.0238(8) Uani 1 1 d . . .
O28 O 0.2949(5) 0.37230(13) 0.01817(12) 0.0220(8) Uani 1 1 d . . .
O29 O 0.6045(5) 0.39985(15) -0.02834(14) 0.0329(9) Uani 1 1 d . . .
O34 O -0.0499(6) 0.65699(15) -0.13827(15) 0.0359(9) Uani 1 1 d . . .
O35 O 0.2771(5) 0.68003(14) -0.12697(12) 0.0240(8) Uani 1 1 d . . .
O44 O 0.2958(5) 1.01791(14) -0.39044(12) 0.0239(8) Uani 1 1 d . . .
O45 O 0.6044(5) 0.97175(15) -0.37160(14) 0.0327(9) Uani 1 1 d . . .
O61 O 0.5582(5) 0.80657(14) -0.56477(12) 0.0223(8) Uani 1 1 d . . .
O65 O 0.2677(5) 0.75245(14) -0.51231(12) 0.0230(8) Uani 1 1 d . . .
O68 O 0.0412(5) 0.68523(13) -0.72751(12) 0.0218(8) Uani 1 1 d . . .
O72 O 0.3585(5) 0.72627(14) -0.77221(12) 0.0230(8) Uani 1 1 d . . .
O75 O 0.2678(5) 0.48755(13) -0.24033(12) 0.0230(8) Uani 1 1 d . . .
O79 O 0.5582(5) 0.43505(14) -0.24169(12) 0.0225(8) Uani 1 1 d . . .
O82 O 0.3589(5) 0.22790(14) 0.04590(12) 0.0225(8) Uani 1 1 d . . .
O86 O 0.0413(5) 0.27248(14) 0.04186(12) 0.0222(8) Uani 1 1 d . . .
O89 O 0.5580(5) 0.75815(14) -0.19318(12) 0.0221(8) Uani 1 1 d . . .
O93 O 0.2674(5) 0.75957(13) -0.24722(12) 0.0221(8) Uani 1 1 d . . .
O96 O 0.3582(5) 1.04593(14) -0.27371(12) 0.0229(8) Uani 1 1 d . . .
O100 O 0.0410(5) 1.04228(14) -0.31461(12) 0.0223(8) Uani 1 1 d . . .
C1 C 0.2097(7) 0.9008(2) -0.48536(18) 0.0207(11) Uani 1 1 d . . .
C2 C 0.1268(8) 0.8765(2) -0.52007(19) 0.0238(11) Uani 1 1 d . . .
C4 C 0.2280(7) 0.8486(2) -0.58842(19) 0.0227(11) Uani 1 1 d . . .
H4A H 0.2654 0.8755 -0.6279 0.027 Uiso 1 1 calc R . .
H4B H 0.0795 0.8415 -0.5870 0.027 Uiso 1 1 calc R . .
C5 C 0.3461(7) 0.7929(2) -0.56770(17) 0.0198(11) Uani 1 1 d . . .
C6 C 0.3147(7) 0.7710(2) -0.61027(17) 0.0200(11) Uani 1 1 d . . .
C7 C 0.4543(7) 0.7864(2) -0.65583(18) 0.0232(11) Uani 1 1 d . . .
H7 H 0.5646 0.8110 -0.6614 0.028 Uiso 1 1 calc R . .
C8 C 0.4272(7) 0.7649(2) -0.69212(18) 0.0232(12) Uani 1 1 d . . .
H8 H 0.5228 0.7741 -0.7214 0.028 Uiso 1 1 calc R . .
C9 C 0.2602(7) 0.7297(2) -0.68587(17) 0.0179(11) Uani 1 1 d . . .
C10 C 0.2494(7) 0.6976(2) -0.71904(18) 0.0201(11) Uani 1 1 d . . .
C11 C 0.3594(7) 0.6398(2) -0.68659(17) 0.0218(11) Uani 1 1 d . . .
H11A H 0.3268 0.6170 -0.7043 0.026 Uiso 1 1 calc R . .
H11B H 0.5089 0.6457 -0.6887 0.026 Uiso 1 1 calc R . .
C13 C 0.4325(8) 0.6083(2) -0.58864(18) 0.0222(11) Uani 1 1 d . . .
C14 C 0.3462(7) 0.5766(2) -0.52952(18) 0.0232(11) Uani 1 1 d . . .
C15 C 0.4876(8) 0.5540(2) -0.48382(19) 0.0263(12) Uani 1 1 d . . .
H15 H 0.6292 0.5606 -0.4916 0.032 Uiso 1 1 calc R . .
C16 C 0.4222(8) 0.5220(2) -0.42697(19) 0.0261(12) Uani 1 1 d . . .
H16 H 0.5190 0.5061 -0.3973 0.031 Uiso 1 1 calc R . .
C17 C 0.2101(7) 0.5143(2) -0.41525(18) 0.0209(11) Uani 1 1 d . . .
C18 C 0.1258(8) 0.4800(2) -0.35609(19) 0.0247(12) Uani 1 1 d . . .
C20 C 0.2266(7) 0.4121(2) -0.26032(17) 0.0238(12) Uani 1 1 d . . .
H20A H 0.2616 0.3724 -0.2474 0.029 Uiso 1 1 calc R . .
H20B H 0.0782 0.4142 -0.2549 0.029 Uiso 1 1 calc R . .
C21 C 0.3463(7) 0.4325(2) -0.22524(17) 0.0183(11) Uani 1 1 d . . .
C22 C 0.3154(7) 0.3900(2) -0.16106(18) 0.0192(11) Uani 1 1 d . . .
C23 C 0.4528(7) 0.3444(2) -0.13076(19) 0.0215(11) Uani 1 1 d . . .
H23 H 0.5621 0.3387 -0.1500 0.026 Uiso 1 1 calc R . .
C24 C 0.4282(7) 0.3078(2) -0.07259(18) 0.0205(11) Uani 1 1 d . . .
H24 H 0.5248 0.2788 -0.0526 0.025 Uiso 1 1 calc R . .
C25 C 0.2600(7) 0.3141(2) -0.04356(17) 0.0173(10) Uani 1 1 d . . .
C26 C 0.2491(7) 0.2805(2) 0.02169(18) 0.0183(11) Uani 1 1 d . . .
C27 C 0.3603(8) 0.3138(2) 0.04646(18) 0.0243(12) Uani 1 1 d . . .
H27A H 0.3303 0.2960 0.0872 0.029 Uiso 1 1 calc R . .
H27B H 0.5097 0.3121 0.0420 0.029 Uiso 1 1 calc R . .
C29 C 0.4329(8) 0.4111(2) -0.01901(18) 0.0229(11) Uani 1 1 d . . .
C30 C 0.3456(7) 0.4707(2) -0.04721(18) 0.0232(12) Uani 1 1 d . . .
C31 C 0.1349(8) 0.4830(2) -0.0517(2) 0.0297(13) Uani 1 1 d . . .
H31 H 0.0378 0.4534 -0.0374 0.036 Uiso 1 1 calc R . .
C32 C 0.0688(8) 0.5396(2) -0.0778(2) 0.0367(14) Uani 1 1 d . . .
H32 H -0.0732 0.5475 -0.0811 0.044 Uiso 1 1 calc R . .
C33 C 0.2100(7) 0.5849(2) -0.09914(18) 0.0196(11) Uani 1 1 d . . .
C34 C 0.1269(8) 0.6435(2) -0.12349(19) 0.0261(12) Uani 1 1 d . . .
C36 C 0.2273(8) 0.7399(2) -0.15168(18) 0.0241(12) Uani 1 1 d . . .
H36A H 0.2634 0.7528 -0.1249 0.029 Uiso 1 1 calc R . .
H36B H 0.0790 0.7456 -0.1593 0.029 Uiso 1 1 calc R . .
C37 C 0.3467(7) 0.7743(2) -0.20688(18) 0.0202(11) Uani 1 1 d . . .
C38 C 0.3156(7) 0.8392(2) -0.22888(18) 0.0215(11) Uani 1 1 d . . .
C39 C 0.4534(7) 0.8699(2) -0.21371(18) 0.0234(12) Uani 1 1 d . . .
H39 H 0.5631 0.8508 -0.1888 0.028 Uiso 1 1 calc R . .
C40 C 0.4283(7) 0.9275(2) -0.23510(19) 0.0219(11) Uani 1 1 d . . .
H40 H 0.5241 0.9475 -0.2259 0.026 Uiso 1 1 calc R . .
C41 C 0.2607(7) 0.95625(19) -0.27050(17) 0.0177(10) Uani 1 1 d . . .
C42 C 0.2490(7) 1.0213(2) -0.30260(18) 0.0204(11) Uani 1 1 d . . .
C43 C 0.3606(7) 1.0463(2) -0.35991(18) 0.0221(11) Uani 1 1 d . . .
H43A H 0.3300 1.0870 -0.3827 0.027 Uiso 1 1 calc R . .
H43B H 0.5098 1.0419 -0.3536 0.027 Uiso 1 1 calc R . .
C45 C 0.4316(8) 0.9806(2) -0.39176(19) 0.0248(12) Uani 1 1 d . . .
C46 C 0.3463(7) 0.9529(2) -0.42356(18) 0.0210(11) Uani 1 1 d . . .
C47 C 0.1347(8) 0.9484(2) -0.4312(2) 0.0332(14) Uani 1 1 d . . .
H47 H 0.0378 0.9631 -0.4163 0.040 Uiso 1 1 calc R . .
C48 C 0.0682(8) 0.9217(2) -0.4614(2) 0.0375(15) Uani 1 1 d . . .
H48 H -0.0737 0.9178 -0.4654 0.045 Uiso 1 1 calc R . .
C49 C 0.1458(7) 0.7367(2) -0.60482(18) 0.0198(11) Uani 1 1 d . . .
H49 H 0.0511 0.7269 -0.5752 0.024 Uiso 1 1 calc R . .
C50 C 0.1155(7) 0.7168(2) -0.64280(17) 0.0193(11) Uani 1 1 d . . .
H50 H -0.0013 0.6949 -0.6395 0.023 Uiso 1 1 calc R . .
C51 C 0.1359(8) 0.5688(2) -0.5175(2) 0.0326(13) Uani 1 1 d . . .
H51 H 0.0390 0.5836 -0.5472 0.039 Uiso 1 1 calc R . .
C52 C 0.0691(8) 0.5383(2) -0.46005(19) 0.0365(15) Uani 1 1 d . . .
H52 H -0.0728 0.5342 -0.4521 0.044 Uiso 1 1 calc R . .
C53 C 0.1463(7) 0.3954(2) -0.13205(18) 0.0200(11) Uani 1 1 d . . .
H53 H 0.0517 0.4251 -0.1517 0.024 Uiso 1 1 calc R . .
C54 C 0.1160(7) 0.3567(2) -0.07367(18) 0.0212(11) Uani 1 1 d . . .
H54 H -0.0014 0.3598 -0.0551 0.025 Uiso 1 1 calc R . .
C55 C 0.4868(8) 0.5161(2) -0.0696(2) 0.0257(12) Uani 1 1 d . . .
H55 H 0.6284 0.5082 -0.0677 0.031 Uiso 1 1 calc R . .
C56 C 0.4230(8) 0.5726(2) -0.09448(18) 0.0243(12) Uani 1 1 d . . .
H56 H 0.5205 0.6021 -0.1079 0.029 Uiso 1 1 calc R . .
C57 C 0.1461(7) 0.8689(2) -0.26327(18) 0.0221(11) Uani 1 1 d . . .
H57 H 0.0507 0.8492 -0.2731 0.026 Uiso 1 1 calc R . .
C58 C 0.1155(7) 0.9264(2) -0.28309(18) 0.0204(11) Uani 1 1 d . . .
H58 H -0.0019 0.9449 -0.3047 0.025 Uiso 1 1 calc R . .
C59 C 0.4863(8) 0.9305(2) -0.44648(19) 0.0266(12) Uani 1 1 d . . .
H59 H 0.6281 0.9326 -0.4406 0.032 Uiso 1 1 calc R . .
C60 C 0.4216(8) 0.9053(2) -0.47779(19) 0.0248(12) Uani 1 1 d . . .
H60 H 0.5187 0.8915 -0.4936 0.030 Uiso 1 1 calc R . .
C62 C 0.6907(7) 0.7568(2) -0.53732(19) 0.0244(12) Uani 1 1 d . . .
H62A H 0.8309 0.7687 -0.5347 0.029 Uiso 1 1 calc R . .
H62B H 0.6957 0.7386 -0.5606 0.029 Uiso 1 1 calc R . .
C63 C 0.6145(8) 0.7134(2) -0.47741(18) 0.0235(12) Uani 1 1 d . . .
C64 C 0.3891(7) 0.7009(2) -0.48368(18) 0.0251(12) Uani 1 1 d . . .
H64A H 0.3824 0.6810 -0.5053 0.030 Uiso 1 1 calc R . .
H64B H 0.3307 0.6758 -0.4460 0.030 Uiso 1 1 calc R . .
C66 C 0.6334(8) 0.7372(2) -0.4370(2) 0.0335(13) Uani 1 1 d . . .
H66A H 0.7769 0.7454 -0.4340 0.050 Uiso 1 1 calc R . .
H66B H 0.5823 0.7094 -0.3997 0.050 Uiso 1 1 calc R . .
H66C H 0.5531 0.7718 -0.4516 0.050 Uiso 1 1 calc R . .
C67 C 0.7457(9) 0.6604(2) -0.4563(2) 0.0394(15) Uani 1 1 d . . .
H67A H 0.8880 0.6693 -0.4529 0.059 Uiso 1 1 calc R . .
H67B H 0.7372 0.6466 -0.4830 0.059 Uiso 1 1 calc R . .
H67C H 0.6959 0.6313 -0.4194 0.059 Uiso 1 1 calc R . .
C69 C -0.0714(7) 0.7358(2) -0.76632(18) 0.0247(12) Uani 1 1 d . . .
H69A H -0.0794 0.7613 -0.7506 0.030 Uiso 1 1 calc R . .
H69B H -0.2123 0.7254 -0.7704 0.030 Uiso 1 1 calc R . .
C70 C 0.0333(8) 0.7674(2) -0.82566(19) 0.0260(12) Uani 1 1 d . . .
C71 C 0.2572(8) 0.7787(2) -0.81429(19) 0.0290(13) Uani 1 1 d . . .
H71A H 0.3355 0.7957 -0.8499 0.035 Uiso 1 1 calc R . .
H71B H 0.2560 0.8059 -0.8006 0.035 Uiso 1 1 calc R . .
C73 C 0.0320(8) 0.7295(2) -0.8534(2) 0.0312(13) Uani 1 1 d . . .
H73A H -0.1092 0.7225 -0.8599 0.047 Uiso 1 1 calc R . .
H73B H 0.0995 0.6937 -0.8283 0.047 Uiso 1 1 calc R . .
H73C H 0.1049 0.7487 -0.8893 0.047 Uiso 1 1 calc R . .
C74 C -0.0751(9) 0.8251(2) -0.8638(2) 0.0428(15) Uani 1 1 d . . .
H74A H -0.2159 0.8184 -0.8710 0.064 Uiso 1 1 calc R . .
H74B H -0.0017 0.8458 -0.8996 0.064 Uiso 1 1 calc R . .
H74C H -0.0756 0.8472 -0.8448 0.064 Uiso 1 1 calc R . .
C76 C 0.3889(7) 0.5166(2) -0.21744(18) 0.0255(12) Uani 1 1 d . . .
H76A H 0.3815 0.4953 -0.1759 0.031 Uiso 1 1 calc R . .
H76B H 0.3303 0.5544 -0.2305 0.031 Uiso 1 1 calc R . .
C77 C 0.6149(7) 0.5227(2) -0.23601(19) 0.0233(11) Uani 1 1 d . . .
C78 C 0.6898(7) 0.4628(2) -0.21994(18) 0.0239(12) Uani 1 1 d . . .
H78A H 0.8296 0.4654 -0.2347 0.029 Uiso 1 1 calc R . .
H78B H 0.6963 0.4394 -0.1784 0.029 Uiso 1 1 calc R . .
C80 C 0.7469(8) 0.5447(2) -0.2045(2) 0.0373(14) Uani 1 1 d . . .
H80A H 0.8890 0.5479 -0.2168 0.056 Uiso 1 1 calc R . .
H80B H 0.7386 0.5183 -0.1640 0.056 Uiso 1 1 calc R . .
H80C H 0.6968 0.5816 -0.2127 0.056 Uiso 1 1 calc R . .
C81 C 0.6336(8) 0.5627(2) -0.30033(19) 0.0341(13) Uani 1 1 d . . .
H81A H 0.7771 0.5658 -0.3115 0.051 Uiso 1 1 calc R . .
H81B H 0.5815 0.6000 -0.3102 0.051 Uiso 1 1 calc R . .
H81C H 0.5538 0.5477 -0.3200 0.051 Uiso 1 1 calc R . .
C83 C 0.2576(8) 0.1859(2) 0.03615(19) 0.0283(12) Uani 1 1 d . . .
H83A H 0.3352 0.1502 0.0553 0.034 Uiso 1 1 calc R . .
H83B H 0.2571 0.1991 -0.0047 0.034 Uiso 1 1 calc R . .
C84 C 0.0348(7) 0.1751(2) 0.05833(19) 0.0277(12) Uani 1 1 d . . .
C85 C -0.0713(8) 0.2334(2) 0.03058(19) 0.0270(12) Uani 1 1 d . . .
H85A H -0.0802 0.2487 -0.0106 0.032 Uiso 1 1 calc R . .
H85B H -0.2119 0.2290 0.0454 0.032 Uiso 1 1 calc R . .
C87 C -0.0767(9) 0.1366(2) 0.0392(2) 0.0402(15) Uani 1 1 d . . .
H87A H -0.2180 0.1303 0.0526 0.060 Uiso 1 1 calc R . .
H87B H -0.0057 0.1005 0.0549 0.060 Uiso 1 1 calc R . .
H87C H -0.0758 0.1552 -0.0020 0.060 Uiso 1 1 calc R . .
C88 C 0.0325(8) 0.1470(2) 0.12394(18) 0.0323(13) Uani 1 1 d . . .
H88A H -0.1090 0.1411 0.1373 0.048 Uiso 1 1 calc R . .
H88B H 0.1016 0.1716 0.1350 0.048 Uiso 1 1 calc R . .
H88C H 0.1034 0.1108 0.1406 0.048 Uiso 1 1 calc R . .
C90 C 0.6894(7) 0.7799(2) -0.24326(18) 0.0237(11) Uani 1 1 d . . .
H90A H 0.8296 0.7653 -0.2313 0.028 Uiso 1 1 calc R . .
H90B H 0.6954 0.8214 -0.2617 0.028 Uiso 1 1 calc R . .
C91 C 0.6132(8) 0.7634(2) -0.28629(19) 0.0251(12) Uani 1 1 d . . .
C92 C 0.3890(7) 0.7823(2) -0.29917(18) 0.0267(12) Uani 1 1 d . . .
H92A H 0.3826 0.8239 -0.3194 0.032 Uiso 1 1 calc R . .
H92B H 0.3304 0.7693 -0.3239 0.032 Uiso 1 1 calc R . .
C94 C 0.7477(8) 0.7956(2) -0.3403(2) 0.0392(15) Uani 1 1 d . . .
H94A H 0.8895 0.7829 -0.3312 0.059 Uiso 1 1 calc R . .
H94B H 0.7406 0.8361 -0.3540 0.059 Uiso 1 1 calc R . .
H94C H 0.6972 0.7880 -0.3694 0.059 Uiso 1 1 calc R . .
C95 C 0.6333(8) 0.6993(2) -0.2624(2) 0.0336(13) Uani 1 1 d . . .
H95A H 0.7771 0.6884 -0.2545 0.050 Uiso 1 1 calc R . .
H95B H 0.5814 0.6897 -0.2900 0.050 Uiso 1 1 calc R . .
H95C H 0.5540 0.6793 -0.2276 0.050 Uiso 1 1 calc R . .
C97 C 0.2567(7) 1.0359(2) -0.22169(18) 0.0247(12) Uani 1 1 d . . .
H97A H 0.3348 1.0546 -0.2048 0.030 Uiso 1 1 calc R . .
H97B H 0.2551 0.9950 -0.1944 0.030 Uiso 1 1 calc R . .
C98 C 0.0346(8) 1.0585(2) -0.2333(2) 0.0276(12) Uani 1 1 d . . .
C99 C -0.0709(7) 1.0304(2) -0.26395(19) 0.0259(12) Uani 1 1 d . . .
H99A H -0.0776 0.9892 -0.2383 0.031 Uiso 1 1 calc R . .
H99B H -0.2122 1.0447 -0.2741 0.031 Uiso 1 1 calc R . .
C101 C -0.0751(9) 1.0394(2) -0.1757(2) 0.0394(15) Uani 1 1 d . . .
H10A H -0.2159 1.0533 -0.1826 0.059 Uiso 1 1 calc R . .
H10B H -0.0022 1.0547 -0.1551 0.059 Uiso 1 1 calc R . .
H10C H -0.0756 0.9982 -0.1533 0.059 Uiso 1 1 calc R . .
C102 C 0.0332(8) 1.1238(2) -0.2702(2) 0.0325(13) Uani 1 1 d . . .
H10D H -0.1081 1.1373 -0.2774 0.049 Uiso 1 1 calc R . .
H10E H 0.1020 1.1351 -0.3060 0.049 Uiso 1 1 calc R . .
H10F H 0.1048 1.1401 -0.2503 0.049 Uiso 1 1 calc R . .

loop_
_atom_site_aniso_label
_atom_site_aniso_U_11
_atom_site_aniso_U_22
_atom_site_aniso_U_33
_atom_site_aniso_U_23
_atom_site_aniso_U_13
_atom_site_aniso_U_12
O2 0.024(2) 0.058(3) 0.045(2) -0.036(2) 0.0044(17) -0.008(2)
O3 0.029(2) 0.027(2) 0.0243(17) -0.0185(17) 0.0025(15) 0.0004(17)
O12 0.030(2) 0.024(2) 0.0173(15) -0.0097(15) -0.0059(15) 0.0059(17)
O13 0.027(2) 0.039(2) 0.0238(18) -0.0114(18) -0.0023(16) -0.0024(19)
O18 0.025(2) 0.042(3) 0.0250(18) -0.0090(18) -0.0010(16) 0.0089(19)
O19 0.0252(19) 0.030(2) 0.0106(14) -0.0062(15) -0.0007(14) 0.0039(17)
O28 0.0274(19) 0.017(2) 0.0165(15) -0.0046(15) -0.0011(14) -0.0008(16)
O29 0.029(2) 0.024(2) 0.041(2) -0.0130(18) 0.0038(17) 0.0038(18)
O34 0.026(2) 0.029(2) 0.051(2) -0.018(2) -0.0116(18) 0.0064(19)
O35 0.0265(19) 0.014(2) 0.0235(17) -0.0038(15) -0.0034(15) -0.0006(17)
O44 0.030(2) 0.022(2) 0.0248(17) -0.0156(16) -0.0018(15) 0.0037(17)
O45 0.029(2) 0.041(2) 0.037(2) -0.0265(19) -0.0059(17) 0.0054(19)
O61 0.0231(19) 0.022(2) 0.0208(16) -0.0104(16) -0.0027(14) -0.0007(16)
O65 0.0253(19) 0.022(2) 0.0204(16) -0.0096(16) 0.0017(15) -0.0014(16)
O68 0.0206(19) 0.022(2) 0.0211(16) -0.0099(16) -0.0032(14) 0.0016(16)
O72 0.0239(19) 0.028(2) 0.0148(15) -0.0088(16) 0.0011(14) 0.0020(17)
O75 0.0285(19) 0.020(2) 0.0188(16) -0.0087(15) -0.0034(14) 0.0068(16)
O79 0.0212(19) 0.024(2) 0.0206(16) -0.0101(16) 0.0021(14) 0.0022(16)
O82 0.0245(19) 0.018(2) 0.0225(16) -0.0081(16) -0.0044(14) 0.0029(16)
O86 0.0194(19) 0.025(2) 0.0213(16) -0.0112(16) -0.0002(14) -0.0022(16)
O89 0.0217(19) 0.024(2) 0.0189(16) -0.0098(15) -0.0026(14) 0.0036(16)
O93 0.0270(19) 0.019(2) 0.0219(16) -0.0116(16) -0.0036(14) -0.0003(16)
O96 0.0248(19) 0.024(2) 0.0230(16) -0.0146(16) -0.0015(14) 0.0001(16)
O100 0.0228(19) 0.024(2) 0.0186(16) -0.0094(15) -0.0013(14) 0.0044(16)
C1 0.022(3) 0.017(3) 0.019(2) -0.007(2) 0.001(2) 0.000(2)
C2 0.028(3) 0.017(3) 0.026(3) -0.011(2) 0.003(2) -0.003(2)
C4 0.026(3) 0.021(3) 0.024(2) -0.014(2) 0.000(2) -0.001(2)
C5 0.019(3) 0.028(3) 0.014(2) -0.012(2) 0.0024(19) -0.002(2)
C6 0.023(3) 0.022(3) 0.015(2) -0.009(2) 0.000(2) 0.002(2)
C7 0.020(3) 0.026(3) 0.021(2) -0.009(2) 0.000(2) -0.005(2)
C8 0.020(3) 0.033(3) 0.017(2) -0.013(2) 0.003(2) -0.002(2)
C9 0.022(3) 0.017(3) 0.016(2) -0.009(2) 0.0003(19) 0.002(2)
C10 0.019(3) 0.025(3) 0.019(2) -0.013(2) 0.001(2) 0.002(2)
C11 0.027(3) 0.024(3) 0.017(2) -0.011(2) 0.002(2) 0.004(2)
C13 0.029(3) 0.021(3) 0.015(2) -0.008(2) -0.001(2) 0.004(3)
C14 0.024(3) 0.024(3) 0.019(2) -0.010(2) 0.000(2) 0.003(2)
C15 0.019(3) 0.035(3) 0.025(2) -0.015(3) -0.004(2) 0.003(3)
C16 0.024(3) 0.032(3) 0.021(2) -0.012(2) -0.007(2) 0.003(3)
C17 0.022(3) 0.022(3) 0.018(2) -0.010(2) 0.001(2) 0.000(2)
C18 0.028(3) 0.025(3) 0.023(2) -0.014(2) -0.005(2) 0.008(3)
C20 0.028(3) 0.025(3) 0.014(2) -0.007(2) 0.001(2) 0.001(2)
C21 0.018(3) 0.012(3) 0.016(2) 0.000(2) -0.0001(19) 0.006(2)
C22 0.019(3) 0.023(3) 0.017(2) -0.011(2) -0.004(2) 0.001(2)
C23 0.021(3) 0.020(3) 0.025(2) -0.013(2) 0.000(2) 0.005(2)
C24 0.023(3) 0.014(3) 0.017(2) -0.002(2) -0.005(2) 0.005(2)
C25 0.019(3) 0.017(3) 0.014(2) -0.007(2) -0.0024(19) 0.003(2)
C26 0.018(3) 0.012(3) 0.017(2) -0.002(2) -0.001(2) 0.000(2)
C27 0.030(3) 0.021(3) 0.015(2) -0.003(2) -0.007(2) 0.002(2)
C29 0.030(3) 0.021(3) 0.016(2) -0.008(2) -0.004(2) 0.001(3)
C30 0.025(3) 0.026(3) 0.020(2) -0.012(2) -0.003(2) -0.002(3)
C31 0.020(3) 0.024(3) 0.042(3) -0.015(3) -0.003(2) -0.003(3)
C32 0.023(3) 0.031(4) 0.051(3) -0.016(3) -0.007(3) 0.004(3)
C33 0.024(3) 0.018(3) 0.015(2) -0.007(2) -0.004(2) 0.000(2)
C34 0.028(3) 0.028(3) 0.023(2) -0.013(2) -0.001(2) -0.001(3)
C36 0.028(3) 0.019(3) 0.019(2) -0.005(2) -0.003(2) 0.001(2)
C37 0.020(3) 0.020(3) 0.021(2) -0.011(2) -0.007(2) 0.004(2)
C38 0.018(3) 0.027(3) 0.015(2) -0.006(2) -0.002(2) 0.006(2)
C39 0.018(3) 0.030(3) 0.020(2) -0.012(2) -0.005(2) 0.002(2)
C40 0.020(3) 0.021(3) 0.029(3) -0.016(2) -0.005(2) 0.001(2)
C41 0.022(3) 0.011(3) 0.017(2) -0.005(2) 0.000(2) -0.001(2)
C42 0.017(3) 0.026(3) 0.023(2) -0.017(2) -0.001(2) 0.000(2)
C43 0.030(3) 0.011(3) 0.025(2) -0.009(2) 0.006(2) -0.001(2)
C45 0.029(3) 0.021(3) 0.021(2) -0.008(2) 0.001(2) 0.003(3)
C46 0.020(3) 0.022(3) 0.018(2) -0.008(2) 0.002(2) 0.003(2)
C47 0.024(3) 0.050(4) 0.042(3) -0.034(3) 0.001(2) 0.002(3)
C48 0.018(3) 0.061(4) 0.051(3) -0.041(3) 0.007(3) -0.002(3)
C49 0.021(3) 0.018(3) 0.020(2) -0.010(2) 0.005(2) -0.001(2)
C50 0.023(3) 0.017(3) 0.020(2) -0.011(2) -0.002(2) 0.001(2)
C51 0.024(3) 0.040(4) 0.021(2) -0.006(3) -0.003(2) 0.004(3)
C52 0.015(3) 0.064(4) 0.024(3) -0.017(3) -0.001(2) 0.006(3)
C53 0.020(3) 0.020(3) 0.019(2) -0.009(2) -0.007(2) 0.007(2)
C54 0.025(3) 0.018(3) 0.017(2) -0.007(2) 0.000(2) 0.000(2)
C55 0.021(3) 0.024(3) 0.032(3) -0.014(3) -0.001(2) 0.000(3)
C56 0.028(3) 0.020(3) 0.021(2) -0.007(2) 0.007(2) -0.005(2)
C57 0.017(3) 0.030(3) 0.018(2) -0.010(2) -0.005(2) 0.001(2)
C58 0.023(3) 0.014(3) 0.017(2) -0.002(2) -0.002(2) 0.001(2)
C59 0.022(3) 0.030(3) 0.029(3) -0.016(3) -0.003(2) 0.007(3)
C60 0.031(3) 0.024(3) 0.026(2) -0.017(2) 0.001(2) 0.004(3)
C62 0.024(3) 0.022(3) 0.028(3) -0.013(2) -0.005(2) 0.004(2)
C63 0.032(3) 0.018(3) 0.020(2) -0.009(2) -0.006(2) 0.006(2)
C64 0.037(3) 0.021(3) 0.015(2) -0.007(2) -0.001(2) 0.003(3)
C66 0.046(4) 0.027(3) 0.028(3) -0.013(3) -0.002(3) -0.004(3)
C67 0.046(4) 0.035(4) 0.030(3) -0.010(3) -0.008(3) 0.001(3)
C69 0.021(3) 0.026(3) 0.026(3) -0.013(2) -0.006(2) 0.002(2)
C70 0.028(3) 0.028(3) 0.020(2) -0.011(2) -0.007(2) 0.005(3)
C71 0.036(3) 0.030(3) 0.019(2) -0.011(2) 0.000(2) -0.006(3)
C73 0.035(3) 0.036(4) 0.028(3) -0.020(3) -0.007(2) 0.006(3)
C74 0.054(4) 0.036(4) 0.031(3) -0.011(3) -0.018(3) 0.011(3)
C76 0.040(3) 0.018(3) 0.018(2) -0.009(2) -0.004(2) 0.005(3)
C77 0.028(3) 0.020(3) 0.022(2) -0.010(2) 0.000(2) 0.002(2)
C78 0.022(3) 0.031(3) 0.019(2) -0.012(2) 0.004(2) -0.009(2)
C80 0.041(4) 0.037(4) 0.041(3) -0.025(3) 0.000(3) -0.001(3)
C81 0.047(4) 0.022(3) 0.028(3) -0.009(3) 0.007(3) -0.005(3)
C83 0.036(3) 0.024(3) 0.020(2) -0.007(2) -0.002(2) 0.008(3)
C84 0.023(3) 0.033(3) 0.021(2) -0.009(2) 0.002(2) -0.007(3)
C85 0.024(3) 0.036(3) 0.018(2) -0.012(2) -0.003(2) -0.002(3)
C87 0.052(4) 0.030(4) 0.038(3) -0.017(3) 0.002(3) -0.010(3)
C88 0.039(3) 0.029(3) 0.019(2) -0.005(2) 0.002(2) -0.002(3)
C90 0.022(3) 0.020(3) 0.028(3) -0.011(2) 0.000(2) 0.002(2)
C91 0.029(3) 0.024(3) 0.021(2) -0.011(2) 0.000(2) 0.001(3)
C92 0.034(3) 0.024(3) 0.018(2) -0.008(2) -0.002(2) 0.002(3)
C94 0.044(4) 0.046(4) 0.025(3) -0.016(3) 0.003(3) 0.004(3)
C95 0.044(4) 0.030(3) 0.030(3) -0.017(3) -0.002(3) 0.005(3)
C97 0.031(3) 0.024(3) 0.020(2) -0.011(2) -0.004(2) 0.002(3)
C98 0.028(3) 0.028(3) 0.029(3) -0.017(3) 0.000(2) 0.007(3)
C99 0.019(3) 0.024(3) 0.031(3) -0.011(2) 0.003(2) 0.002(2)
C101 0.049(4) 0.036(4) 0.031(3) -0.015(3) 0.009(3) 0.005(3)
C102 0.035(3) 0.027(3) 0.037(3) -0.018(3) -0.002(3) 0.010(3)

loop_
_atom_type_symbol
_atom_type_description
_atom_type_scat_dispersion_real
_atom_type_scat_dispersion_imag
_atom_type_scat_source
C C 0.0033 0.0016 'International Tables Vol C Tables 4.2.6.8 and 6.1.1.4'
H H 0.0000 0.0000 'International Tables Vol C Tables 4.2.6.8 and 6.1.1.4'
O O 0.0106 0.0060 'International Tables Vol C Tables 4.2.6.8 and 6.1.1.4'

loop_
_geom_angle_atom_site_label_1
_geom_angle_atom_site_label_2
_geom_angle_atom_site_label_3
_geom_angle
_geom_angle_site_symmetry_1
_geom_angle_site_symmetry_3
_geom_angle_publ_flag
C2 O3 C4 118.9(4) . . ?
C13 O12 C11 116.8(4) . . ?
C18 O19 C20 118.0(4) . . ?
C29 O28 C27 116.0(4) . . ?
C34 O35 C36 118.9(4) . . ?
C45 O44 C43 116.5(4) . . ?
C5 O61 C62 113.2(3) . . ?
C5 O65 C64 113.4(3) . . ?
C10 O68 C69 112.2(3) . . ?
C10 O72 C71 113.0(3) . . ?
C21 O75 C76 113.5(3) . . ?
C21 O79 C78 113.0(3) . . ?
C26 O82 C83 112.8(3) . . ?
C26 O86 C85 112.5(3) . . ?
C37 O89 C90 112.9(3) . . ?
C37 O93 C92 113.6(3) . . ?
C42 O96 C97 113.1(3) . . ?
C42 O100 C99 112.4(3) . . ?
C60 C1 C48 119.3(4) . . ?
C60 C1 C2 122.7(4) . . ?
C48 C1 C2 117.9(4) . . ?
O2 C2 O3 124.7(4) . . ?
O2 C2 C1 124.6(4) . . ?
O3 C2 C1 110.8(4) . . ?
O3 C4 C5 109.9(4) . . ?
O61 C5 O65 111.3(3) . . ?
O61 C5 C4 105.3(4) . . ?
O65 C5 C4 107.8(3) . . ?
O61 C5 C6 111.8(3) . . ?
O65 C5 C6 110.7(4) . . ?
C4 C5 C6 109.7(4) . . ?
C49 C6 C7 118.9(4) . . ?
C49 C6 C5 120.4(4) . . ?
C7 C6 C5 120.6(4) . . ?
C8 C7 C6 119.7(4) . . ?
C7 C8 C9 121.2(4) . . ?
C8 C9 C50 119.4(4) . . ?
C8 C9 C10 121.2(4) . . ?
C50 C9 C10 118.8(4) . . ?
O72 C10 O68 110.7(3) . . ?
O72 C10 C9 112.7(4) . . ?
O68 C10 C9 112.6(4) . . ?
O72 C10 C11 103.4(3) . . ?
O68 C10 C11 105.8(4) . . ?
C9 C10 C11 111.0(4) . . ?
O12 C11 C10 110.7(3) . . ?
O13 C13 O12 124.4(4) . . ?
O13 C13 C14 124.2(4) . . ?
O12 C13 C14 111.4(4) . . ?
C51 C14 C15 118.7(4) . . ?
C51 C14 C13 123.7(4) . . ?
C15 C14 C13 117.6(4) . . ?
C14 C15 C16 121.9(5) . . ?
C17 C16 C15 119.0(4) . . ?
C52 C17 C16 119.5(4) . . ?
C52 C17 C18 117.7(4) . . ?
C16 C17 C18 122.8(4) . . ?
O18 C18 O19 125.4(4) . . ?
O18 C18 C17 124.7(5) . . ?
O19 C18 C17 109.9(4) . . ?
O19 C20 C21 110.2(4) . . ?
O75 C21 O79 111.7(4) . . ?
O75 C21 C20 107.0(4) . . ?
O79 C21 C20 105.5(3) . . ?
O75 C21 C22 111.1(3) . . ?
O79 C21 C22 111.5(4) . . ?
C20 C21 C22 109.7(4) . . ?
C53 C22 C23 118.4(4) . . ?
C53 C22 C21 120.4(4) . . ?
C23 C22 C21 121.2(4) . . ?
C24 C23 C22 120.7(4) . . ?
C23 C24 C25 120.5(4) . . ?
C54 C25 C24 119.3(4) . . ?
C54 C25 C26 119.1(4) . . ?
C24 C25 C26 121.0(4) . . ?
O86 C26 O82 111.5(4) . . ?
O86 C26 C25 112.0(4) . . ?
O82 C26 C25 112.8(4) . . ?
O86 C26 C27 106.4(3) . . ?
O82 C26 C27 103.6(3) . . ?
C25 C26 C27 109.9(4) . . ?
O28 C27 C26 111.1(4) . . ?
O29 C29 O28 125.0(5) . . ?
O29 C29 C30 123.7(5) . . ?
O28 C29 C30 111.3(4) . . ?
C31 C30 C55 118.6(5) . . ?
C31 C30 C29 123.9(5) . . ?
C55 C30 C29 117.4(4) . . ?
C30 C31 C32 119.8(5) . . ?
C31 C32 C33 121.5(5) . . ?
C56 C33 C32 118.9(5) . . ?
C56 C33 C34 123.1(5) . . ?
C32 C33 C34 118.0(5) . . ?
O34 C34 O35 124.5(5) . . ?
O34 C34 C33 124.7(5) . . ?
O35 C34 C33 110.8(4) . . ?
O35 C36 C37 109.7(4) . . ?
O89 C37 O93 112.0(3) . . ?
O89 C37 C36 105.9(4) . . ?
O93 C37 C36 107.5(4) . . ?
O89 C37 C38 111.4(4) . . ?
O93 C37 C38 110.7(4) . . ?
C36 C37 C38 109.3(4) . . ?
C57 C38 C39 117.5(5) . . ?
C57 C38 C37 121.1(4) . . ?
C39 C38 C37 121.4(4) . . ?
C40 C39 C38 120.8(4) . . ?
C39 C40 C41 120.4(4) . . ?
C40 C41 C58 119.9(4) . . ?
C40 C41 C42 121.2(4) . . ?
C58 C41 C42 118.3(4) . . ?
O100 C42 O96 110.1(3) . . ?
O100 C42 C41 113.0(4) . . ?
O96 C42 C41 112.5(4) . . ?
O100 C42 C43 106.8(4) . . ?
O96 C42 C43 103.2(4) . . ?
C41 C42 C43 110.8(4) . . ?
O44 C43 C42 110.6(4) . . ?
O45 C45 O44 124.6(4) . . ?
O45 C45 C46 123.5(5) . . ?
O44 C45 C46 111.8(4) . . ?
C59 C46 C47 118.6(4) . . ?
C59 C46 C45 118.0(4) . . ?
C47 C46 C45 123.4(4) . . ?
C46 C47 C48 119.7(5) . . ?
C1 C48 C47 121.2(5) . . ?
C6 C49 C50 121.0(4) . . ?
C49 C50 C9 119.7(4) . . ?
C14 C51 C52 119.5(5) . . ?
C17 C52 C51 121.3(5) . . ?
C22 C53 C54 120.9(4) . . ?
C25 C54 C53 120.0(4) . . ?
C56 C55 C30 122.1(5) . . ?
C55 C56 C33 119.1(5) . . ?
C58 C57 C38 122.0(5) . . ?
C57 C58 C41 119.3(4) . . ?
C46 C59 C60 122.0(5) . . ?
C1 C60 C59 119.1(4) . . ?
O61 C62 C63 112.1(4) . . ?
C67 C63 C64 110.8(4) . . ?
C67 C63 C66 110.2(4) . . ?
C64 C63 C66 110.7(4) . . ?
C67 C63 C62 107.5(4) . . ?
C64 C63 C62 106.5(4) . . ?
C66 C63 C62 111.0(4) . . ?
O65 C64 C63 111.7(4) . . ?
O68 C69 C70 111.5(4) . . ?
C71 C70 C74 108.9(4) . . ?
C71 C70 C73 110.4(4) . . ?
C74 C70 C73 111.5(4) . . ?
C71 C70 C69 105.4(4) . . ?
C74 C70 C69 110.2(4) . . ?
C73 C70 C69 110.2(4) . . ?
O72 C71 C70 111.3(4) . . ?
O75 C76 C77 111.6(3) . . ?
C76 C77 C80 111.1(4) . . ?
C76 C77 C81 110.5(4) . . ?
C80 C77 C81 110.0(4) . . ?
C76 C77 C78 106.5(4) . . ?
C80 C77 C78 108.6(4) . . ?
C81 C77 C78 110.1(4) . . ?
O79 C78 C77 113.1(4) . . ?
O82 C83 C84 111.5(4) . . ?
C85 C84 C83 106.4(4) . . ?
C85 C84 C88 110.8(4) . . ?
C83 C84 C88 110.4(4) . . ?
C85 C84 C87 109.1(4) . . ?
C83 C84 C87 109.4(4) . . ?
C88 C84 C87 110.7(4) . . ?
O86 C85 C84 110.9(4) . . ?
O89 C90 C91 112.8(4) . . ?
C92 C91 C90 106.8(4) . . ?
C92 C91 C95 111.1(4) . . ?
C90 C91 C95 110.8(4) . . ?
C92 C91 C94 110.8(4) . . ?
C90 C91 C94 107.4(4) . . ?
C95 C91 C94 109.8(4) . . ?
O93 C92 C91 111.3(4) . . ?
O96 C97 C98 111.3(3) . . ?
C97 C98 C99 105.7(4) . . ?
C97 C98 C102 110.6(4) . . ?
C99 C98 C102 111.5(4) . . ?
C97 C98 C101 109.0(4) . . ?
C99 C98 C101 109.6(4) . . ?
C102 C98 C101 110.4(4) . . ?
O100 C99 C98 110.9(4) . . ?

loop_
_geom_bond_atom_site_label_1
_geom_bond_atom_site_label_2
_geom_bond_distance
_geom_bond_site_symmetry_2
_geom_bond_publ_flag
O2 C2 1.198(5) . ?
O3 C2 1.344(5) . ?
O3 C4 1.438(5) . ?
O12 C13 1.356(5) . ?
O12 C11 1.434(5) . ?
O13 C13 1.204(5) . ?
O18 C18 1.192(5) . ?
O19 C18 1.342(5) . ?
O19 C20 1.438(5) . ?
O28 C29 1.353(5) . ?
O28 C27 1.427(5) . ?
O29 C29 1.202(5) . ?
O34 C34 1.198(6) . ?
O35 C34 1.346(6) . ?
O35 C36 1.438(5) . ?
O44 C45 1.343(6) . ?
O44 C43 1.435(5) . ?
O45 C45 1.205(5) . ?
O61 C5 1.423(5) . ?
O61 C62 1.440(5) . ?
O65 C5 1.427(5) . ?
O65 C64 1.434(5) . ?
O68 C10 1.423(5) . ?
O68 C69 1.429(5) . ?
O72 C10 1.424(5) . ?
O72 C71 1.448(6) . ?
O75 C21 1.418(5) . ?
O75 C76 1.442(5) . ?
O79 C21 1.422(5) . ?
O79 C78 1.431(5) . ?
O82 C26 1.415(5) . ?
O82 C83 1.437(6) . ?
O86 C26 1.416(5) . ?
O86 C85 1.429(5) . ?
O89 C37 1.416(5) . ?
O89 C90 1.443(5) . ?
O93 C37 1.424(5) . ?
O93 C92 1.443(5) . ?
O96 C42 1.433(5) . ?
O96 C97 1.442(5) . ?
O100 C42 1.423(5) . ?
O100 C99 1.428(5) . ?
C1 C60 1.390(6) . ?
C1 C48 1.385(6) . ?
C1 C2 1.482(6) . ?
C4 C5 1.516(6) . ?
C5 C6 1.542(6) . ?
C6 C49 1.383(6) . ?
C6 C7 1.404(6) . ?
C7 C8 1.372(6) . ?
C8 C9 1.384(6) . ?
C9 C50 1.387(6) . ?
C9 C10 1.521(6) . ?
C10 C11 1.525(6) . ?
C13 C14 1.486(6) . ?
C14 C51 1.380(6) . ?
C14 C15 1.399(6) . ?
C15 C16 1.393(6) . ?
C16 C17 1.390(6) . ?
C17 C52 1.382(6) . ?
C17 C18 1.486(6) . ?
C20 C21 1.517(6) . ?
C21 C22 1.534(6) . ?
C22 C53 1.386(6) . ?
C22 C23 1.395(6) . ?
C23 C24 1.379(6) . ?
C24 C25 1.392(6) . ?
C25 C54 1.377(6) . ?
C25 C26 1.522(6) . ?
C26 C27 1.533(6) . ?
C29 C30 1.499(7) . ?
C30 C31 1.383(7) . ?
C30 C55 1.393(6) . ?
C31 C32 1.387(7) . ?
C32 C33 1.390(7) . ?
C33 C56 1.398(6) . ?
C33 C34 1.473(7) . ?
C36 C37 1.509(6) . ?
C37 C38 1.550(7) . ?
C38 C57 1.392(6) . ?
C38 C39 1.402(6) . ?
C39 C40 1.367(7) . ?
C40 C41 1.387(6) . ?
C41 C58 1.380(6) . ?
C41 C42 1.516(6) . ?
C42 C43 1.518(6) . ?
C45 C46 1.492(6) . ?
C46 C59 1.386(6) . ?
C46 C47 1.389(6) . ?
C47 C48 1.391(7) . ?
C49 C50 1.385(6) . ?
C51 C52 1.407(6) . ?
C53 C54 1.397(6) . ?
C55 C56 1.381(7) . ?
C57 C58 1.375(6) . ?
C59 C60 1.385(6) . ?
C62 C63 1.522(6) . ?
C63 C67 1.504(7) . ?
C63 C64 1.514(7) . ?
C63 C66 1.517(6) . ?
C69 C70 1.538(6) . ?
C70 C71 1.532(6) . ?
C70 C74 1.534(7) . ?
C70 C73 1.535(6) . ?
C76 C77 1.517(6) . ?
C77 C80 1.511(6) . ?
C77 C81 1.518(6) . ?
C77 C78 1.525(7) . ?
C83 C84 1.521(6) . ?
C84 C85 1.519(7) . ?
C84 C88 1.534(6) . ?
C84 C87 1.544(7) . ?
C90 C91 1.514(6) . ?
C91 C92 1.508(6) . ?
C91 C95 1.514(7) . ?
C91 C94 1.532(6) . ?
C97 C98 1.521(6) . ?
C98 C99 1.529(6) . ?
C98 C102 1.526(7) . ?
C98 C101 1.538(6) . ?

loop_
_geom_torsion_atom_site_label_1
_geom_torsion_atom_site_label_2
_geom_torsion_atom_site_label_3
_geom_torsion_atom_site_label_4
_geom_torsion
_geom_torsion_site_symmetry_1
_geom_torsion_site_symmetry_2
_geom_torsion_site_symmetry_3
_geom_torsion_site_symmetry_4
_geom_torsion_publ_flag
C4 O3 C2 O2 -1.4(7) . . . . ?
C4 O3 C2 C1 178.1(4) . . . . ?
C60 C1 C2 O2 164.7(5) . . . . ?
C48 C1 C2 O2 -17.6(8) . . . . ?
C60 C1 C2 O3 -14.8(6) . . . . ?
C48 C1 C2 O3 162.9(4) . . . . ?
C2 O3 C4 C5 -114.0(4) . . . . ?
C62 O61 C5 O65 54.4(4) . . . . ?
C62 O61 C5 C4 170.9(3) . . . . ?
C62 O61 C5 C6 -70.0(4) . . . . ?
C64 O65 C5 O61 -55.3(5) . . . . ?
C64 O65 C5 C4 -170.3(3) . . . . ?
C64 O65 C5 C6 69.7(5) . . . . ?
O3 C4 C5 O61 -52.4(4) . . . . ?
O3 C4 C5 O65 66.4(5) . . . . ?
O3 C4 C5 C6 -172.9(3) . . . . ?
O61 C5 C6 C49 156.4(4) . . . . ?
O65 C5 C6 C49 31.6(6) . . . . ?
C4 C5 C6 C49 -87.2(5) . . . . ?
O61 C5 C6 C7 -25.0(6) . . . . ?
O65 C5 C6 C7 -149.7(4) . . . . ?
C4 C5 C6 C7 91.5(5) . . . . ?
C49 C6 C7 C8 -3.4(7) . . . . ?
C5 C6 C7 C8 177.9(4) . . . . ?
C6 C7 C8 C9 2.2(7) . . . . ?
C7 C8 C9 C50 1.2(7) . . . . ?
C7 C8 C9 C10 -169.4(4) . . . . ?
C71 O72 C10 O68 56.9(5) . . . . ?
C71 O72 C10 C9 -70.2(5) . . . . ?
C71 O72 C10 C11 169.9(3) . . . . ?
C69 O68 C10 O72 -58.1(4) . . . . ?
C69 O68 C10 C9 69.1(4) . . . . ?
C69 O68 C10 C11 -169.5(3) . . . . ?
C8 C9 C10 O72 -27.9(6) . . . . ?
C50 C9 C10 O72 161.4(4) . . . . ?
C8 C9 C10 O68 -154.1(4) . . . . ?
C50 C9 C10 O68 35.3(6) . . . . ?
C8 C9 C10 C11 87.5(5) . . . . ?
C50 C9 C10 C11 -83.2(5) . . . . ?
C13 O12 C11 C10 -104.3(4) . . . . ?
O72 C10 C11 O12 168.8(3) . . . . ?
O68 C10 C11 O12 -74.7(4) . . . . ?
C9 C10 C11 O12 47.7(5) . . . . ?
C11 O12 C13 O13 -3.2(7) . . . . ?
C11 O12 C13 C14 179.0(4) . . . . ?
O13 C13 C14 C51 159.2(5) . . . . ?
O12 C13 C14 C51 -23.0(7) . . . . ?
O13 C13 C14 C15 -20.1(8) . . . . ?
O12 C13 C14 C15 157.6(4) . . . . ?
C51 C14 C15 C16 2.8(8) . . . . ?
C13 C14 C15 C16 -177.8(5) . . . . ?
C14 C15 C16 C17 -2.7(8) . . . . ?
C15 C16 C17 C52 0.2(7) . . . . ?
C15 C16 C17 C18 178.9(5) . . . . ?
C20 O19 C18 O18 -3.2(7) . . . . ?
C20 O19 C18 C17 177.9(4) . . . . ?
C52 C17 C18 O18 -16.4(8) . . . . ?
C16 C17 C18 O18 164.9(5) . . . . ?
C52 C17 C18 O19 162.5(4) . . . . ?
C16 C17 C18 O19 -16.2(6) . . . . ?
C18 O19 C20 C21 -113.9(4) . . . . ?
C76 O75 C21 O79 -55.5(4) . . . . ?
C76 O75 C21 C20 -170.5(3) . . . . ?
C76 O75 C21 C22 69.8(5) . . . . ?
C78 O79 C21 O75 54.1(4) . . . . ?
C78 O79 C21 C20 170.1(4) . . . . ?
C78 O79 C21 C22 -70.9(5) . . . . ?
O19 C20 C21 O75 67.3(4) . . . . ?
O19 C20 C21 O79 -51.8(5) . . . . ?
O19 C20 C21 C22 -172.1(4) . . . . ?
O75 C21 C22 C53 31.3(6) . . . . ?
O79 C21 C22 C53 156.6(4) . . . . ?
C20 C21 C22 C53 -86.9(5) . . . . ?
O75 C21 C22 C23 -150.2(4) . . . . ?
O79 C21 C22 C23 -24.8(6) . . . . ?
C20 C21 C22 C23 91.7(5) . . . . ?
C53 C22 C23 C24 -4.0(7) . . . . ?
C21 C22 C23 C24 177.4(4) . . . . ?
C22 C23 C24 C25 3.0(7) . . . . ?
C23 C24 C25 C54 1.0(7) . . . . ?
C23 C24 C25 C26 -170.2(4) . . . . ?
C85 O86 C26 O82 -57.3(4) . . . . ?
C85 O86 C26 C25 70.3(5) . . . . ?
C85 O86 C26 C27 -169.6(3) . . . . ?
C83 O82 C26 O86 55.8(4) . . . . ?
C83 O82 C26 C25 -71.3(5) . . . . ?
C83 O82 C26 C27 169.9(3) . . . . ?
C54 C25 C26 O86 34.6(6) . . . . ?
C24 C25 C26 O86 -154.2(4) . . . . ?
C54 C25 C26 O82 161.4(4) . . . . ?
C24 C25 C26 O82 -27.4(6) . . . . ?
C54 C25 C26 C27 -83.5(5) . . . . ?
C24 C25 C26 C27 87.7(5) . . . . ?
C29 O28 C27 C26 -105.8(4) . . . . ?
O86 C26 C27 O28 -73.2(4) . . . . ?
O82 C26 C27 O28 169.1(3) . . . . ?
C25 C26 C27 O28 48.2(5) . . . . ?
C27 O28 C29 O29 -2.0(6) . . . . ?
C27 O28 C29 C30 178.5(3) . . . . ?
O29 C29 C30 C31 158.5(5) . . . . ?
O28 C29 C30 C31 -22.0(6) . . . . ?
O29 C29 C30 C55 -22.1(6) . . . . ?
O28 C29 C30 C55 157.5(4) . . . . ?
C55 C30 C31 C32 -0.5(7) . . . . ?
C29 C30 C31 C32 179.0(4) . . . . ?
C30 C31 C32 C33 -0.8(8) . . . . ?
C31 C32 C33 C56 0.6(7) . . . . ?
C31 C32 C33 C34 -176.9(4) . . . . ?
C36 O35 C34 O34 -2.1(6) . . . . ?
C36 O35 C34 C33 177.8(3) . . . . ?
C56 C33 C34 O34 165.0(4) . . . . ?
C32 C33 C34 O34 -17.6(7) . . . . ?
C56 C33 C34 O35 -14.9(6) . . . . ?
C32 C33 C34 O35 162.4(4) . . . . ?
C34 O35 C36 C37 -114.2(4) . . . . ?
C90 O89 C37 O93 53.3(5) . . . . ?
C90 O89 C37 C36 170.2(3) . . . . ?
C90 O89 C37 C38 -71.2(4) . . . . ?
C92 O93 C37 O89 -54.8(5) . . . . ?
C92 O93 C37 C36 -170.7(4) . . . . ?
C92 O93 C37 C38 70.1(5) . . . . ?
O35 C36 C37 O89 -52.4(5) . . . . ?
O35 C36 C37 O93 67.4(5) . . . . ?
O35 C36 C37 C38 -172.4(4) . . . . ?
O89 C37 C38 C57 156.8(4) . . . . ?
O93 C37 C38 C57 31.6(6) . . . . ?
C36 C37 C38 C57 -86.6(5) . . . . ?
O89 C37 C38 C39 -24.9(5) . . . . ?
O93 C37 C38 C39 -150.2(4) . . . . ?
C36 C37 C38 C39 91.7(5) . . . . ?
C57 C38 C39 C40 -4.1(6) . . . . ?
C37 C38 C39 C40 177.6(4) . . . . ?
C38 C39 C40 C41 2.5(7) . . . . ?
C39 C40 C41 C58 1.6(7) . . . . ?
C39 C40 C41 C42 -169.6(4) . . . . ?
C99 O100 C42 O96 -58.1(5) . . . . ?
C99 O100 C42 C41 68.5(4) . . . . ?
C99 O100 C42 C43 -169.5(4) . . . . ?
C97 O96 C42 O100 56.4(5) . . . . ?
C97 O96 C42 C41 -70.5(5) . . . . ?
C97 O96 C42 C43 170.0(4) . . . . ?
C40 C41 C42 O100 -153.2(4) . . . . ?
C58 C41 C42 O100 35.4(5) . . . . ?
C40 C41 C42 O96 -27.9(6) . . . . ?
C58 C41 C42 O96 160.7(4) . . . . ?
C40 C41 C42 C43 87.1(5) . . . . ?
C58 C41 C42 C43 -84.3(5) . . . . ?
C45 O44 C43 C42 -105.1(4) . . . . ?
O100 C42 C43 O44 -74.6(5) . . . . ?
O96 C42 C43 O44 169.4(3) . . . . ?
C41 C42 C43 O44 48.8(5) . . . . ?
C43 O44 C45 O45 -3.6(7) . . . . ?
C43 O44 C45 C46 178.9(4) . . . . ?
O45 C45 C46 C59 -20.6(7) . . . . ?
O44 C45 C46 C59 157.0(4) . . . . ?
O45 C45 C46 C47 159.3(5) . . . . ?
O44 C45 C46 C47 -23.1(7) . . . . ?
C59 C46 C47 C48 0.1(8) . . . . ?
C45 C46 C47 C48 -179.8(5) . . . . ?
C60 C1 C48 C47 1.8(8) . . . . ?
C2 C1 C48 C47 -176.0(5) . . . . ?
C46 C47 C48 C1 -1.8(8) . . . . ?
C7 C6 C49 C50 1.2(7) . . . . ?
C5 C6 C49 C50 179.9(4) . . . . ?
C6 C49 C50 C9 2.2(7) . . . . ?
C8 C9 C50 C49 -3.4(7) . . . . ?
C10 C9 C50 C49 167.4(4) . . . . ?
C15 C14 C51 C52 -0.4(8) . . . . ?
C13 C14 C51 C52 -179.7(5) . . . . ?
C16 C17 C52 C51 2.1(8) . . . . ?
C18 C17 C52 C51 -176.6(5) . . . . ?
C14 C51 C52 C17 -2.1(9) . . . . ?
C23 C22 C53 C54 1.1(7) . . . . ?
C21 C22 C53 C54 179.7(4) . . . . ?
C24 C25 C54 C53 -3.9(7) . . . . ?
C26 C25 C54 C53 167.4(4) . . . . ?
C22 C53 C54 C25 2.9(7) . . . . ?
C31 C30 C55 C56 2.0(7) . . . . ?
C29 C30 C55 C56 -177.5(4) . . . . ?
C30 C55 C56 C33 -2.2(7) . . . . ?
C32 C33 C56 C55 0.9(6) . . . . ?
C34 C33 C56 C55 178.2(4) . . . . ?
C39 C38 C57 C58 1.5(6) . . . . ?
C37 C38 C57 C58 179.8(4) . . . . ?
C38 C57 C58 C41 2.6(7) . . . . ?
C40 C41 C58 C57 -4.2(6) . . . . ?
C42 C41 C58 C57 167.4(4) . . . . ?
C47 C46 C59 C60 1.6(7) . . . . ?
C45 C46 C59 C60 -178.4(4) . . . . ?
C48 C1 C60 C59 -0.1(7) . . . . ?
C2 C1 C60 C59 177.6(5) . . . . ?
C46 C59 C60 C1 -1.6(7) . . . . ?
C5 O61 C62 C63 -55.7(5) . . . . ?
O61 C62 C63 C67 172.4(4) . . . . ?
O61 C62 C63 C64 53.6(5) . . . . ?
O61 C62 C63 C66 -67.0(5) . . . . ?
C5 O65 C64 C63 57.1(4) . . . . ?
C67 C63 C64 O65 -170.7(3) . . . . ?
C66 C63 C64 O65 66.7(5) . . . . ?
C62 C63 C64 O65 -54.1(5) . . . . ?
C10 O68 C69 C70 59.6(5) . . . . ?
O68 C69 C70 C71 -55.7(5) . . . . ?
O68 C69 C70 C74 -173.0(4) . . . . ?
O68 C69 C70 C73 63.5(5) . . . . ?
C10 O72 C71 C70 -57.2(5) . . . . ?
C74 C70 C71 O72 172.2(4) . . . . ?
C73 C70 C71 O72 -65.0(5) . . . . ?
C69 C70 C71 O72 54.0(5) . . . . ?
C21 O75 C76 C77 56.8(5) . . . . ?
O75 C76 C77 C80 -171.0(4) . . . . ?
O75 C76 C77 C81 66.6(5) . . . . ?
O75 C76 C77 C78 -53.0(5) . . . . ?
C21 O79 C78 C77 -54.8(5) . . . . ?
C76 C77 C78 O79 52.8(5) . . . . ?
C80 C77 C78 O79 172.5(3) . . . . ?
C81 C77 C78 O79 -67.0(5) . . . . ?
C26 O82 C83 C84 -56.0(5) . . . . ?
O82 C83 C84 C85 54.1(5) . . . . ?
O82 C83 C84 C88 -66.1(5) . . . . ?
O82 C83 C84 C87 171.9(4) . . . . ?
C26 O86 C85 C84 58.7(5) . . . . ?
C83 C84 C85 O86 -55.4(5) . . . . ?
C88 C84 C85 O86 64.6(5) . . . . ?
C87 C84 C85 O86 -173.3(4) . . . . ?
C37 O89 C90 C91 -54.8(5) . . . . ?
O89 C90 C91 C92 53.6(5) . . . . ?
O89 C90 C91 C95 -67.6(5) . . . . ?
O89 C90 C91 C94 172.5(4) . . . . ?
C37 O93 C92 C91 56.5(5) . . . . ?
C90 C91 C92 O93 -53.8(5) . . . . ?
C95 C91 C92 O93 67.2(5) . . . . ?
C94 C91 C92 O93 -170.5(4) . . . . ?
C42 O96 C97 C98 -57.1(5) . . . . ?
O96 C97 C98 C99 54.7(5) . . . . ?
O96 C97 C98 C102 -66.2(5) . . . . ?
O96 C97 C98 C101 172.3(4) . . . . ?
C42 O100 C99 C98 60.4(5) . . . . ?
C97 C98 C99 O100 -56.5(5) . . . . ?
C102 C98 C99 O100 63.7(5) . . . . ?
C101 C98 C99 O100 -173.7(4) . . . . ?

loop_
_cod_related_entry_id
_cod_related_entry_database
_cod_related_entry_code
1 ChemSpider 30658711
